data_7026765
loop_
_publ_author_name
'Kennedy, Alan R.'
'Mulvey, Robert E.'
'Robertson, Stuart D.'

_publ_section_title
;
 N-Heterocyclic carbene stabilized adducts of alkyl magnesium amide,
 bisalkyl magnesium and Grignard reagents: trapping oligomeric organo
 s-block fragments with NHCs.
;
_journal_issue 38
_journal_name_full 'Dalton transactions (Cambridge, England : 2003)'
_journal_page_first 9091
_journal_page_last 9099
_journal_paper_doi 10.1039/c0dt00693a
_journal_volume 39
_journal_year 2010
_chemical_formula_moiety 'C37 H63 Mg N3 Si2'
_chemical_formula_sum 'C37 H63 Mg N3 Si2'
_chemical_formula_weight 630.39
_chemical_name_systematic
;
?
;
_space_group_IT_number 14
_symmetry_cell_setting monoclinic
_symmetry_space_group_name_Hall '-P 2ybc'
_symmetry_space_group_name_H-M 'P 1 21/c 1'
_atom_sites_solution_hydrogens geom
_atom_sites_solution_primary direct
_atom_sites_solution_secondary difmap
_audit_creation_method SHELXL-97
_cell_angle_alpha 90.00
_cell_angle_beta 99.065(4)
_cell_angle_gamma 90.00
_cell_formula_units_Z 4
_cell_length_a 18.5673(8)
_cell_length_b 11.0931(4)
_cell_length_c 19.6693(9)
_cell_measurement_reflns_used 7170
_cell_measurement_temperature 123(2)
_cell_measurement_theta_max 31.0107
_cell_measurement_theta_min 2.4577
_cell_volume 4000.7(3)
_computing_cell_refinement
;
CrysAlisPro, Oxford Diffraction Ltd.,
Version 1.171.33.34d (release 27-02-2009 CrysAlis171 .NET)
(compiled Feb 27 2009,15:38:38)
;
_computing_data_collection
;
CrysAlisPro, Oxford Diffraction Ltd.,
Version 1.171.33.34d (release 27-02-2009 CrysAlis171 .NET)
(compiled Feb 27 2009,15:38:38)
;
_computing_data_reduction
;
CrysAlisPro, Oxford Diffraction Ltd.,
Version 1.171.33.34d (release 27-02-2009 CrysAlis171 .NET)
(compiled Feb 27 2009,15:38:38)
;
_computing_structure_refinement 'SHELXL-97 (Sheldrick, 1997)'
_computing_structure_solution 'SHELXS-97 (Sheldrick, 1990)'
_diffrn_ambient_temperature 123(2)
_diffrn_measured_fraction_theta_full 0.999
_diffrn_measured_fraction_theta_max 0.999
_diffrn_measurement_device_type 'Oxford Diffraction Gemini S'
_diffrn_measurement_method 'omega scans'
_diffrn_radiation_monochromator graphite
_diffrn_radiation_source 'fine-focus sealed tube'
_diffrn_radiation_type MoK\a
_diffrn_radiation_wavelength 0.71073
_diffrn_reflns_av_R_equivalents 0.0857
_diffrn_reflns_av_sigmaI/netI 0.1454
_diffrn_reflns_limit_h_max 24
_diffrn_reflns_limit_h_min -24
_diffrn_reflns_limit_k_max 13
_diffrn_reflns_limit_k_min -14
_diffrn_reflns_limit_l_max 25
_diffrn_reflns_limit_l_min -25
_diffrn_reflns_number 41501
_diffrn_reflns_theta_full 28.00
_diffrn_reflns_theta_max 28.00
_diffrn_reflns_theta_min 2.46
_exptl_absorpt_coefficient_mu 0.131
_exptl_absorpt_correction_T_max 1.00000
_exptl_absorpt_correction_T_min 0.96179
_exptl_absorpt_correction_type multi-scan
_exptl_absorpt_process_details
;
CrysAlisPro, Oxford Diffraction Ltd.,
Version 1.171.33.34d (release 27-02-2009 CrysAlis171 .NET)
(compiled Feb 27 2009,15:38:38)
Empirical absorption correction using spherical harmonics,
implemented in SCALE3 ABSPACK scaling algorithm.
;
_exptl_crystal_colour colourless
_exptl_crystal_density_diffrn 1.047
_exptl_crystal_density_method 'not measured'
_exptl_crystal_description block
_exptl_crystal_F_000 1384
_exptl_crystal_size_max 0.20
_exptl_crystal_size_mid 0.14
_exptl_crystal_size_min 0.08
_refine_diff_density_max 0.496
_refine_diff_density_min -0.290
_refine_diff_density_rms 0.049
_refine_ls_extinction_method none
_refine_ls_goodness_of_fit_ref 0.949
_refine_ls_hydrogen_treatment mixed
_refine_ls_matrix_type full
_refine_ls_number_parameters 411
_refine_ls_number_reflns 9642
_refine_ls_number_restraints 0
_refine_ls_restrained_S_all 0.949
_refine_ls_R_factor_all 0.1694
_refine_ls_R_factor_gt 0.0652
_refine_ls_shift/su_max 0.000
_refine_ls_shift/su_mean 0.000
_refine_ls_structure_factor_coef Fsqd
_refine_ls_weighting_details 'calc w=1/[\s^2^(Fo^2^)+(0.0441P)^2^+0.0000P] where P=(Fo^2^+2Fc^2^)/3'
_refine_ls_weighting_scheme calc
_refine_ls_wR_factor_gt 0.1013
_refine_ls_wR_factor_ref 0.1255
_reflns_number_gt 4962
_reflns_number_total 9642
_reflns_threshold_expression >2sigma(I)
_cod_data_source_file c0dt00693a.txt
_cod_data_source_block 2
_cod_original_sg_symbol_H-M 'P 21/c'
_cod_database_code 7026765

loop_
_symmetry_equiv_pos_as_xyz
'x, y, z'
'-x, y+1/2, -z+1/2'
'-x, -y, -z'
'x, -y-1/2, z-1/2'

loop_
_atom_site_label
_atom_site_type_symbol
_atom_site_fract_x
_atom_site_fract_y
_atom_site_fract_z
_atom_site_U_iso_or_equiv
_atom_site_adp_type
_atom_site_occupancy
_atom_site_symmetry_multiplicity
_atom_site_calc_flag
_atom_site_refinement_flags
Mg1 Mg 0.26173(5) -0.04386(7) 0.25563(4) 0.0209(2) Uani 1 1 d .
C1 C 0.23997(13) 0.06024(18) 0.15527(12) 0.0160(5) Uani 1 1 d .
N1 N 0.17591(11) 0.06667(15) 0.11044(10) 0.0155(5) Uani 1 1 d .
N2 N 0.29053(11) 0.09170(16) 0.11522(10) 0.0163(5) Uani 1 1 d .
C2 C 0.18664(14) 0.1003(2) 0.04547(13) 0.0213(6) Uani 1 1 d .
H2A H 0.1502 0.1102 0.0062 0.026 Uiso 1 1 calc R
C3 C 0.25878(14) 0.1164(2) 0.04835(13) 0.0221(6) Uani 1 1 d .
H3A H 0.2832 0.1402 0.0116 0.027 Uiso 1 1 calc R
C4 C 0.10425(13) 0.0583(2) 0.13038(12) 0.0191(6) Uani 1 1 d .
C5 C 0.06723(14) -0.0517(2) 0.12369(13) 0.0238(6) Uani 1 1 d .
C6 C -0.00124(15) -0.0537(3) 0.14435(15) 0.0348(7) Uani 1 1 d .
H6A H -0.0277 -0.1273 0.1422 0.042 Uiso 1 1 calc R
C7 C -0.03139(15) 0.0484(3) 0.16781(15) 0.0395(8) Uani 1 1 d .
H7A H -0.0782 0.0444 0.1815 0.047 Uiso 1 1 calc R
C8 C 0.00512(16) 0.1555(3) 0.17170(16) 0.0365(8) Uani 1 1 d .
H8A H -0.0168 0.2252 0.1876 0.044 Uiso 1 1 calc R
C9 C 0.07402(15) 0.1639(2) 0.15273(14) 0.0257(7) Uani 1 1 d .
C10 C 0.09816(15) -0.1614(2) 0.09302(15) 0.0309(7) Uani 1 1 d .
H10A H 0.1523 -0.1519 0.0989 0.037 Uiso 1 1 calc R
C11 C 0.08164(17) -0.2793(2) 0.12741(18) 0.0494(10) Uani 1 1 d .
H11A H 0.0957 -0.2720 0.1774 0.074 Uiso 1 1 calc R
H11B H 0.1093 -0.3450 0.1104 0.074 Uiso 1 1 calc R
H11C H 0.0293 -0.2967 0.1165 0.074 Uiso 1 1 calc R
C12 C 0.0692(2) -0.1665(3) 0.01554(17) 0.0556(10) Uani 1 1 d .
H12A H 0.0843 -0.0938 -0.0067 0.083 Uiso 1 1 calc R
H12B H 0.0159 -0.1713 0.0083 0.083 Uiso 1 1 calc R
H12C H 0.0890 -0.2378 -0.0044 0.083 Uiso 1 1 calc R
C13 C 0.11275(17) 0.2847(2) 0.15381(17) 0.0389(8) Uani 1 1 d .
H13A H 0.1656 0.2693 0.1524 0.047 Uiso 1 1 calc R
C14 C 0.1069(2) 0.3585(3) 0.21669(19) 0.0704(12) Uani 1 1 d .
H14A H 0.1281 0.3137 0.2579 0.106 Uiso 1 1 calc R
H14B H 0.0555 0.3756 0.2186 0.106 Uiso 1 1 calc R
H14C H 0.1334 0.4346 0.2146 0.106 Uiso 1 1 calc R
C15 C 0.0814(2) 0.3579(3) 0.08965(19) 0.0703(12) Uani 1 1 d .
H15A H 0.1086 0.4334 0.0890 0.105 Uiso 1 1 calc R
H15B H 0.0299 0.3759 0.0909 0.105 Uiso 1 1 calc R
H15C H 0.0855 0.3110 0.0482 0.105 Uiso 1 1 calc R
C16 C 0.36734(14) 0.1126(2) 0.13893(13) 0.0195(6) Uani 1 1 d .
C17 C 0.38766(15) 0.2261(2) 0.16782(14) 0.0239(6) Uani 1 1 d .
C18 C 0.46155(16) 0.2451(2) 0.18817(15) 0.0339(7) Uani 1 1 d .
H18A H 0.4776 0.3201 0.2084 0.041 Uiso 1 1 calc R
C19 C 0.51246(16) 0.1584(3) 0.17986(15) 0.0385(8) Uani 1 1 d .
H19A H 0.5628 0.1742 0.1944 0.046 Uiso 1 1 calc R
C20 C 0.49072(15) 0.0481(3) 0.15044(14) 0.0339(7) Uani 1 1 d .
H20A H 0.5263 -0.0110 0.1450 0.041 Uiso 1 1 calc R
C21 C 0.41727(14) 0.0233(2) 0.12883(13) 0.0243(6) Uani 1 1 d .
C22 C 0.33274(15) 0.3235(2) 0.17691(14) 0.0281(7) Uani 1 1 d .
H22A H 0.2853 0.3008 0.1483 0.034 Uiso 1 1 calc R
C23 C 0.32052(18) 0.3300(3) 0.25134(16) 0.0455(9) Uani 1 1 d .
H23A H 0.3030 0.2518 0.2652 0.068 Uiso 1 1 calc R
H23B H 0.2841 0.3921 0.2560 0.068 Uiso 1 1 calc R
H23C H 0.3665 0.3502 0.2809 0.068 Uiso 1 1 calc R
C24 C 0.35461(18) 0.4480(2) 0.15269(17) 0.0489(9) Uani 1 1 d .
H24A H 0.3656 0.4418 0.1057 0.073 Uiso 1 1 calc R
H24B H 0.3979 0.4769 0.1834 0.073 Uiso 1 1 calc R
H24C H 0.3143 0.5048 0.1535 0.073 Uiso 1 1 calc R
C25 C 0.39457(15) -0.0944(2) 0.09180(14) 0.0269(7) Uani 1 1 d .
H25A H 0.3405 -0.1025 0.0884 0.032 Uiso 1 1 calc R
C26 C 0.41291(18) -0.0898(3) 0.01886(15) 0.0437(8) Uani 1 1 d .
H26A H 0.3898 -0.0190 -0.0051 0.066 Uiso 1 1 calc R
H26B H 0.3948 -0.1630 -0.0061 0.066 Uiso 1 1 calc R
H26C H 0.4659 -0.0845 0.0210 0.066 Uiso 1 1 calc R
C27 C 0.42987(16) -0.2046(2) 0.12996(16) 0.0398(8) Uani 1 1 d .
H27A H 0.4182 -0.2059 0.1768 0.060 Uiso 1 1 calc R
H27B H 0.4829 -0.2006 0.1319 0.060 Uiso 1 1 calc R
H27C H 0.4112 -0.2780 0.1056 0.060 Uiso 1 1 calc R
N3 N 0.27374(11) 0.02813(17) 0.34969(10) 0.0222(5) Uani 1 1 d .
Si1 Si 0.36021(4) 0.04491(6) 0.39193(4) 0.02405(18) Uani 1 1 d .
C30 C 0.42420(15) 0.0358(2) 0.32791(15) 0.0352(7) Uani 1 1 d .
H30A H 0.4744 0.0454 0.3516 0.053 Uiso 1 1 calc R
H30B H 0.4128 0.0999 0.2937 0.053 Uiso 1 1 calc R
H30C H 0.4190 -0.0428 0.3049 0.053 Uiso 1 1 calc R
C31 C 0.37553(16) 0.1912(2) 0.44010(15) 0.0357(7) Uani 1 1 d .
H31A H 0.4275 0.1999 0.4585 0.054 Uiso 1 1 calc R
H31B H 0.3472 0.1918 0.4781 0.054 Uiso 1 1 calc R
H31C H 0.3600 0.2583 0.4088 0.054 Uiso 1 1 calc R
C32 C 0.39058(17) -0.0758(2) 0.45676(15) 0.0424(8) Uani 1 1 d .
H32A H 0.4391 -0.0560 0.4816 0.064 Uiso 1 1 calc R
H32B H 0.3925 -0.1533 0.4331 0.064 Uiso 1 1 calc R
H32C H 0.3560 -0.0814 0.4895 0.064 Uiso 1 1 calc R
Si2 Si 0.19574(4) 0.03649(7) 0.38431(4) 0.0285(2) Uani 1 1 d .
C33 C 0.11951(16) -0.0308(3) 0.32244(16) 0.0475(8) Uani 1 1 d .
H33A H 0.0737 -0.0227 0.3409 0.071 Uiso 1 1 calc R
H33B H 0.1296 -0.1163 0.3157 0.071 Uiso 1 1 calc R
H33C H 0.1153 0.0114 0.2782 0.071 Uiso 1 1 calc R
C34 C 0.16735(18) 0.1949(3) 0.40048(17) 0.0522(9) Uani 1 1 d .
H34A H 0.1188 0.1941 0.4141 0.078 Uiso 1 1 calc R
H34B H 0.1660 0.2426 0.3584 0.078 Uiso 1 1 calc R
H34C H 0.2024 0.2306 0.4374 0.078 Uiso 1 1 calc R
C35 C 0.19793(19) -0.0437(3) 0.46797(16) 0.0609(10) Uani 1 1 d .
H35A H 0.1497 -0.0393 0.4821 0.091 Uiso 1 1 calc R
H35B H 0.2341 -0.0056 0.5031 0.091 Uiso 1 1 calc R
H35C H 0.2111 -0.1283 0.4626 0.091 Uiso 1 1 calc R
C40 C 0.26827(19) -0.2318(2) 0.23286(16) 0.0298(7) Uani 1 1 d .
H40A H 0.2444(17) -0.244(2) 0.1853(17) 0.056(10) Uiso 1 1 d .
H40B H 0.3190(19) -0.249(3) 0.2328(16) 0.060(11) Uiso 1 1 d .
C41 C 0.23332(19) -0.3209(2) 0.27807(17) 0.0485(9) Uani 1 1 d .
H41A H 0.1817 -0.2977 0.2775 0.058 Uiso 1 1 calc R
H41B H 0.2337 -0.4024 0.2576 0.058 Uiso 1 1 calc R
C42 C 0.2693(2) -0.3265(3) 0.34913(19) 0.0583(10) Uani 1 1 d .
H42A H 0.2718 -0.2439 0.3684 0.070 Uiso 1 1 calc R
H42B H 0.3201 -0.3544 0.3497 0.070 Uiso 1 1 calc R
C43 C 0.23300(19) -0.4087(3) 0.39629(19) 0.0647(11) Uani 1 1 d .
H43A H 0.2619 -0.4088 0.4425 0.097 Uiso 1 1 calc R
H43B H 0.2300 -0.4909 0.3778 0.097 Uiso 1 1 calc R
H43C H 0.1838 -0.3790 0.3988 0.097 Uiso 1 1 calc R

loop_
_atom_site_aniso_label
_atom_site_aniso_U_11
_atom_site_aniso_U_22
_atom_site_aniso_U_33
_atom_site_aniso_U_23
_atom_site_aniso_U_13
_atom_site_aniso_U_12
Mg1 0.0231(5) 0.0191(4) 0.0207(5) 0.0013(4) 0.0039(4) -0.0010(4)
C1 0.0189(14) 0.0074(12) 0.0219(14) -0.0038(10) 0.0035(11) 0.0001(10)
N1 0.0166(12) 0.0120(11) 0.0183(11) -0.0026(8) 0.0043(9) -0.0004(8)
N2 0.0149(12) 0.0160(10) 0.0186(12) -0.0009(9) 0.0046(9) -0.0018(9)
C2 0.0229(16) 0.0252(14) 0.0153(14) -0.0011(11) 0.0019(11) -0.0001(12)
C3 0.0255(17) 0.0240(14) 0.0177(15) 0.0015(11) 0.0062(12) -0.0019(12)
C4 0.0142(14) 0.0227(14) 0.0203(14) 0.0062(11) 0.0023(11) 0.0005(11)
C5 0.0211(15) 0.0251(14) 0.0235(15) 0.0090(13) -0.0014(11) -0.0015(13)
C6 0.0249(17) 0.0343(17) 0.0441(19) 0.0173(15) 0.0017(14) -0.0068(14)
C7 0.0221(16) 0.0491(19) 0.050(2) 0.0220(17) 0.0147(14) 0.0072(16)
C8 0.0325(19) 0.0363(18) 0.045(2) 0.0093(15) 0.0192(15) 0.0131(15)
C9 0.0257(17) 0.0264(15) 0.0263(16) 0.0027(12) 0.0079(13) 0.0021(13)
C10 0.0219(16) 0.0219(15) 0.046(2) -0.0001(13) -0.0035(14) -0.0049(12)
C11 0.039(2) 0.0257(16) 0.079(3) 0.0099(17) -0.0057(19) -0.0066(15)
C12 0.072(3) 0.0393(18) 0.053(2) -0.0100(17) 0.000(2) 0.0034(18)
C13 0.0330(19) 0.0257(16) 0.062(2) -0.0145(16) 0.0202(16) 0.0006(14)
C14 0.076(3) 0.064(2) 0.069(3) -0.028(2) 0.005(2) -0.007(2)
C15 0.117(4) 0.0324(19) 0.067(3) 0.0003(19) 0.033(3) -0.023(2)
C16 0.0174(15) 0.0238(14) 0.0180(14) 0.0017(11) 0.0056(11) -0.0052(12)
C17 0.0220(16) 0.0246(14) 0.0254(16) -0.0006(12) 0.0047(12) -0.0074(12)
C18 0.0296(19) 0.0349(17) 0.0374(19) -0.0062(14) 0.0053(14) -0.0120(14)
C19 0.0190(17) 0.055(2) 0.042(2) -0.0077(16) 0.0037(14) -0.0104(15)
C20 0.0193(16) 0.0431(17) 0.0407(18) -0.0045(16) 0.0087(13) 0.0030(15)
C21 0.0209(15) 0.0287(15) 0.0241(15) 0.0006(12) 0.0055(12) -0.0004(12)
C22 0.0254(17) 0.0234(15) 0.0351(18) -0.0078(13) 0.0037(13) -0.0078(12)
C23 0.054(2) 0.0343(17) 0.051(2) 0.0008(16) 0.0180(18) 0.0084(16)
C24 0.054(2) 0.0376(18) 0.057(2) 0.0119(17) 0.0126(18) 0.0010(17)
C25 0.0202(16) 0.0283(15) 0.0323(17) -0.0052(13) 0.0046(13) 0.0057(12)
C26 0.055(2) 0.0372(17) 0.039(2) -0.0085(15) 0.0085(17) 0.0069(16)
C27 0.036(2) 0.0365(17) 0.048(2) -0.0002(15) 0.0096(16) 0.0036(14)
N3 0.0250(13) 0.0215(11) 0.0203(12) -0.0001(10) 0.0046(9) -0.0011(10)
Si1 0.0247(4) 0.0225(4) 0.0242(4) -0.0008(3) 0.0015(3) -0.0003(4)
C30 0.0266(17) 0.0345(16) 0.0441(19) -0.0018(15) 0.0047(14) 0.0036(14)
C31 0.0283(18) 0.0358(16) 0.0419(19) -0.0066(14) 0.0019(15) -0.0017(13)
C32 0.044(2) 0.0409(18) 0.0372(19) 0.0071(14) -0.0088(16) 0.0000(15)
Si2 0.0255(5) 0.0370(4) 0.0233(4) -0.0055(4) 0.0050(3) -0.0019(4)
C33 0.0334(19) 0.059(2) 0.052(2) -0.0178(18) 0.0147(16) -0.0119(16)
C34 0.041(2) 0.060(2) 0.055(2) -0.0225(18) 0.0077(18) 0.0073(17)
C35 0.051(2) 0.091(3) 0.046(2) 0.014(2) 0.0229(18) 0.007(2)
C40 0.035(2) 0.0234(15) 0.0305(19) 0.0033(13) 0.0036(15) 0.0001(14)
C41 0.060(2) 0.0300(17) 0.055(2) 0.0050(16) 0.0050(19) 0.0072(16)
C42 0.050(2) 0.058(2) 0.064(3) 0.0181(19) 0.000(2) -0.0010(18)
C43 0.050(2) 0.079(2) 0.063(3) 0.041(2) 0.003(2) -0.0172(19)

loop_
_atom_type_symbol
_atom_type_description
_atom_type_scat_dispersion_real
_atom_type_scat_dispersion_imag
_atom_type_scat_source
C C 0.0033 0.0016 'International Tables Vol C Tables 4.2.6.8 and 6.1.1.4'
H H 0.0000 0.0000 'International Tables Vol C Tables 4.2.6.8 and 6.1.1.4'
N N 0.0061 0.0033 'International Tables Vol C Tables 4.2.6.8 and 6.1.1.4'
Mg Mg 0.0486 0.0363 'International Tables Vol C Tables 4.2.6.8 and 6.1.1.4'
Si Si 0.0817 0.0704 'International Tables Vol C Tables 4.2.6.8 and 6.1.1.4'

loop_
_geom_angle_atom_site_label_1
_geom_angle_atom_site_label_2
_geom_angle_atom_site_label_3
_geom_angle
N3 Mg1 C40 125.62(11)
N3 Mg1 C1 125.59(9)
C40 Mg1 C1 108.79(11)
N3 Mg1 Si2 29.74(6)
C40 Mg1 Si2 119.47(9)
C1 Mg1 Si2 121.56(7)
N3 Mg1 Si1 28.60(6)
C40 Mg1 Si1 115.95(10)
C1 Mg1 Si1 125.50(7)
Si2 Mg1 Si1 57.94(3)
N2 C1 N1 102.9(2)
N2 C1 Mg1 126.10(17)
N1 C1 Mg1 127.29(17)
C1 N1 C2 112.0(2)
C1 N1 C4 124.4(2)
C2 N1 C4 122.9(2)
C1 N2 C3 111.8(2)
C1 N2 C16 126.0(2)
C3 N2 C16 121.7(2)
C3 C2 N1 106.6(2)
C3 C2 H2A 126.7
N1 C2 H2A 126.7
C2 C3 N2 106.7(2)
C2 C3 H3A 126.7
N2 C3 H3A 126.7
C5 C4 C9 123.1(2)
C5 C4 N1 119.4(2)
C9 C4 N1 117.5(2)
C6 C5 C4 116.4(2)
C6 C5 C10 121.7(2)
C4 C5 C10 121.9(2)
C7 C6 C5 121.5(3)
C7 C6 H6A 119.2
C5 C6 H6A 119.2
C8 C7 C6 120.8(3)
C8 C7 H7A 119.6
C6 C7 H7A 119.6
C7 C8 C9 120.9(3)
C7 C8 H8A 119.5
C9 C8 H8A 119.5
C8 C9 C4 117.3(2)
C8 C9 C13 120.6(2)
C4 C9 C13 122.0(2)
C5 C10 C11 113.4(3)
C5 C10 C12 109.3(2)
C11 C10 C12 110.2(2)
C5 C10 H10A 107.9
C11 C10 H10A 107.9
C12 C10 H10A 107.9
C10 C11 H11A 109.5
C10 C11 H11B 109.5
H11A C11 H11B 109.5
C10 C11 H11C 109.5
H11A C11 H11C 109.5
H11B C11 H11C 109.5
C10 C12 H12A 109.5
C10 C12 H12B 109.5
H12A C12 H12B 109.5
C10 C12 H12C 109.5
H12A C12 H12C 109.5
H12B C12 H12C 109.5
C14 C13 C9 113.4(3)
C14 C13 C15 108.7(3)
C9 C13 C15 109.7(3)
C14 C13 H13A 108.3
C9 C13 H13A 108.3
C15 C13 H13A 108.3
C13 C14 H14A 109.5
C13 C14 H14B 109.5
H14A C14 H14B 109.5
C13 C14 H14C 109.5
H14A C14 H14C 109.5
H14B C14 H14C 109.5
C13 C15 H15A 109.5
C13 C15 H15B 109.5
H15A C15 H15B 109.5
C13 C15 H15C 109.5
H15A C15 H15C 109.5
H15B C15 H15C 109.5
C21 C16 C17 123.5(2)
C21 C16 N2 119.0(2)
C17 C16 N2 117.4(2)
C18 C17 C16 116.4(2)
C18 C17 C22 120.8(2)
C16 C17 C22 122.9(2)
C19 C18 C17 121.8(3)
C19 C18 H18A 119.1
C17 C18 H18A 119.1
C18 C19 C20 120.4(3)
C18 C19 H19A 119.8
C20 C19 H19A 119.8
C19 C20 C21 120.7(3)
C19 C20 H20A 119.7
C21 C20 H20A 119.7
C20 C21 C16 117.3(2)
C20 C21 C25 120.1(2)
C16 C21 C25 122.6(2)
C17 C22 C23 110.7(2)
C17 C22 C24 112.9(2)
C23 C22 C24 110.1(2)
C17 C22 H22A 107.7
C23 C22 H22A 107.7
C24 C22 H22A 107.7
C22 C23 H23A 109.5
C22 C23 H23B 109.5
H23A C23 H23B 109.5
C22 C23 H23C 109.5
H23A C23 H23C 109.5
H23B C23 H23C 109.5
C22 C24 H24A 109.5
C22 C24 H24B 109.5
H24A C24 H24B 109.5
C22 C24 H24C 109.5
H24A C24 H24C 109.5
H24B C24 H24C 109.5
C21 C25 C26 109.6(2)
C21 C25 C27 112.7(2)
C26 C25 C27 110.3(2)
C21 C25 H25A 108.0
C26 C25 H25A 108.0
C27 C25 H25A 108.0
C25 C26 H26A 109.5
C25 C26 H26B 109.5
H26A C26 H26B 109.5
C25 C26 H26C 109.5
H26A C26 H26C 109.5
H26B C26 H26C 109.5
C25 C27 H27A 109.5
C25 C27 H27B 109.5
H27A C27 H27B 109.5
C25 C27 H27C 109.5
H27A C27 H27C 109.5
H27B C27 H27C 109.5
Si2 N3 Si1 126.77(12)
Si2 N3 Mg1 114.59(11)
Si1 N3 Mg1 117.17(12)
N3 Si1 C30 108.51(12)
N3 Si1 C32 114.50(12)
C30 Si1 C32 105.38(14)
N3 Si1 C31 113.46(12)
C30 Si1 C31 109.00(13)
C32 Si1 C31 105.60(13)
C30 Si1 Mg1 75.81(9)
C32 Si1 Mg1 115.28(9)
C31 Si1 Mg1 136.04(9)
Si1 C30 H30A 109.5
Si1 C30 H30B 109.5
H30A C30 H30B 109.5
Si1 C30 H30C 109.5
H30A C30 H30C 109.5
H30B C30 H30C 109.5
Si1 C31 H31A 109.5
Si1 C31 H31B 109.5
H31A C31 H31B 109.5
Si1 C31 H31C 109.5
H31A C31 H31C 109.5
H31B C31 H31C 109.5
Si1 C32 H32A 109.5
Si1 C32 H32B 109.5
H32A C32 H32B 109.5
Si1 C32 H32C 109.5
H32A C32 H32C 109.5
H32B C32 H32C 109.5
N3 Si2 C35 115.24(13)
N3 Si2 C33 108.86(12)
C35 Si2 C33 107.02(15)
N3 Si2 C34 113.55(13)
C35 Si2 C34 105.35(16)
C33 Si2 C34 106.27(15)
C35 Si2 Mg1 128.64(11)
C33 Si2 Mg1 73.20(10)
C34 Si2 Mg1 124.29(11)
Si2 C33 H33A 109.5
Si2 C33 H33B 109.5
H33A C33 H33B 109.5
Si2 C33 H33C 109.5
H33A C33 H33C 109.5
H33B C33 H33C 109.5
Si2 C34 H34A 109.5
Si2 C34 H34B 109.5
H34A C34 H34B 109.5
Si2 C34 H34C 109.5
H34A C34 H34C 109.5
H34B C34 H34C 109.5
Si2 C35 H35A 109.5
Si2 C35 H35B 109.5
H35A C35 H35B 109.5
Si2 C35 H35C 109.5
H35A C35 H35C 109.5
H35B C35 H35C 109.5
C41 C40 Mg1 117.5(2)
C41 C40 H40A 107.3(18)
Mg1 C40 H40A 107.5(17)
C41 C40 H40B 112.1(18)
Mg1 C40 H40B 106.2(18)
H40A C40 H40B 106(3)
C42 C41 C40 114.2(3)
C42 C41 H41A 108.7
C40 C41 H41A 108.7
C42 C41 H41B 108.7
C40 C41 H41B 108.7
H41A C41 H41B 107.6
C41 C42 C43 115.3(3)
C41 C42 H42A 108.4
C43 C42 H42A 108.4
C41 C42 H42B 108.4
C43 C42 H42B 108.4
H42A C42 H42B 107.5
C42 C43 H43A 109.5
C42 C43 H43B 109.5
H43A C43 H43B 109.5
C42 C43 H43C 109.5
H43A C43 H43C 109.5
H43B C43 H43C 109.5

loop_
_geom_bond_atom_site_label_1
_geom_bond_atom_site_label_2
_geom_bond_distance
Mg1 N3 1.995(2)
Mg1 C40 2.140(3)
Mg1 C1 2.268(3)
Mg1 Si2 3.1112(13)
Mg1 Si1 3.1552(14)
C1 N2 1.362(3)
C1 N1 1.366(3)
N1 C2 1.376(3)
N1 C4 1.448(3)
N2 C3 1.381(3)
N2 C16 1.448(3)
C2 C3 1.344(3)
C2 H2A 0.9500
C3 H3A 0.9500
C4 C5 1.397(3)
C4 C9 1.400(3)
C5 C6 1.395(4)
C5 C10 1.511(4)
C6 C7 1.375(4)
C6 H6A 0.9500
C7 C8 1.363(4)
C7 H7A 0.9500
C8 C9 1.391(4)
C8 H8A 0.9500
C9 C13 1.519(4)
C10 C11 1.526(4)
C10 C12 1.535(4)
C10 H10A 1.0000
C11 H11A 0.9800
C11 H11B 0.9800
C11 H11C 0.9800
C12 H12A 0.9800
C12 H12B 0.9800
C12 H12C 0.9800
C13 C14 1.502(4)
C13 C15 1.536(4)
C13 H13A 1.0000
C14 H14A 0.9800
C14 H14B 0.9800
C14 H14C 0.9800
C15 H15A 0.9800
C15 H15B 0.9800
C15 H15C 0.9800
C16 C21 1.392(3)
C16 C17 1.408(3)
C17 C18 1.383(4)
C17 C22 1.516(4)
C18 C19 1.376(4)
C18 H18A 0.9500
C19 C20 1.386(4)
C19 H19A 0.9500
C20 C21 1.391(3)
C20 H20A 0.9500
C21 C25 1.522(3)
C22 C23 1.518(4)
C22 C24 1.537(4)
C22 H22A 1.0000
C23 H23A 0.9800
C23 H23B 0.9800
C23 H23C 0.9800
C24 H24A 0.9800
C24 H24B 0.9800
C24 H24C 0.9800
C25 C26 1.527(4)
C25 C27 1.527(4)
C25 H25A 1.0000
C26 H26A 0.9800
C26 H26B 0.9800
C26 H26C 0.9800
C27 H27A 0.9800
C27 H27B 0.9800
C27 H27C 0.9800
N3 Si2 1.697(2)
N3 Si1 1.698(2)
Si1 C30 1.865(3)
Si1 C32 1.874(3)
Si1 C31 1.878(3)
C30 H30A 0.9800
C30 H30B 0.9800
C30 H30C 0.9800
C31 H31A 0.9800
C31 H31B 0.9800
C31 H31C 0.9800
C32 H32A 0.9800
C32 H32B 0.9800
C32 H32C 0.9800
Si2 C35 1.865(3)
Si2 C33 1.871(3)
Si2 C34 1.876(3)
C33 H33A 0.9800
C33 H33B 0.9800
C33 H33C 0.9800
C34 H34A 0.9800
C34 H34B 0.9800
C34 H34C 0.9800
C35 H35A 0.9800
C35 H35B 0.9800
C35 H35C 0.9800
C40 C41 1.540(4)
C40 H40A 0.98(3)
C40 H40B 0.96(3)
C41 C42 1.453(4)
C41 H41A 0.9900
C41 H41B 0.9900
C42 C43 1.531(4)
C42 H42A 0.9900
C42 H42B 0.9900
C43 H43A 0.9800
C43 H43B 0.9800
C43 H43C 0.9800

loop_
_geom_torsion_atom_site_label_1
_geom_torsion_atom_site_label_2
_geom_torsion_atom_site_label_3
_geom_torsion_atom_site_label_4
_geom_torsion
N3 Mg1 C1 N2 99.1(2)
C40 Mg1 C1 N2 -80.3(2)
Si2 Mg1 C1 N2 134.68(16)
Si1 Mg1 C1 N2 63.8(2)
N3 Mg1 C1 N1 -106.5(2)
C40 Mg1 C1 N1 74.0(2)
Si2 Mg1 C1 N1 -70.9(2)
Si1 Mg1 C1 N1 -141.83(16)
N2 C1 N1 C2 0.2(2)
Mg1 C1 N1 C2 -158.81(16)
N2 C1 N1 C4 -170.58(18)
Mg1 C1 N1 C4 30.4(3)
N1 C1 N2 C3 -0.1(2)
Mg1 C1 N2 C3 159.29(16)
N1 C1 N2 C16 172.67(19)
Mg1 C1 N2 C16 -28.0(3)
C1 N1 C2 C3 -0.3(3)
C4 N1 C2 C3 170.7(2)
N1 C2 C3 N2 0.2(3)
C1 N2 C3 C2 -0.1(3)
C16 N2 C3 C2 -173.2(2)
C1 N1 C4 C5 -98.3(3)
C2 N1 C4 C5 91.9(3)
C1 N1 C4 C9 84.6(3)
C2 N1 C4 C9 -85.2(3)
C9 C4 C5 C6 -3.5(4)
N1 C4 C5 C6 179.5(2)
C9 C4 C5 C10 174.0(2)
N1 C4 C5 C10 -3.0(4)
C4 C5 C6 C7 2.1(4)
C10 C5 C6 C7 -175.4(3)
C5 C6 C7 C8 -0.1(4)
C6 C7 C8 C9 -0.6(5)
C7 C8 C9 C4 -0.7(4)
C7 C8 C9 C13 176.9(3)
C5 C4 C9 C8 2.9(4)
N1 C4 C9 C8 179.9(2)
C5 C4 C9 C13 -174.7(3)
N1 C4 C9 C13 2.3(4)
C6 C5 C10 C11 -38.9(4)
C4 C5 C10 C11 143.7(2)
C6 C5 C10 C12 84.5(3)
C4 C5 C10 C12 -93.0(3)
C8 C9 C13 C14 43.3(4)
C4 C9 C13 C14 -139.2(3)
C8 C9 C13 C15 -78.5(4)
C4 C9 C13 C15 99.0(3)
C1 N2 C16 C21 102.2(3)
C3 N2 C16 C21 -85.7(3)
C1 N2 C16 C17 -81.2(3)
C3 N2 C16 C17 90.9(3)
C21 C16 C17 C18 -1.7(4)
N2 C16 C17 C18 -178.1(2)
C21 C16 C17 C22 178.5(2)
N2 C16 C17 C22 2.1(4)
C16 C17 C18 C19 0.8(4)
C22 C17 C18 C19 -179.4(3)
C17 C18 C19 C20 0.0(5)
C18 C19 C20 C21 0.0(4)
C19 C20 C21 C16 -0.9(4)
C19 C20 C21 C25 175.4(3)
C17 C16 C21 C20 1.7(4)
N2 C16 C21 C20 178.1(2)
C17 C16 C21 C25 -174.5(2)
N2 C16 C21 C25 1.9(4)
C18 C17 C22 C23 -77.4(3)
C16 C17 C22 C23 102.4(3)
C18 C17 C22 C24 46.5(4)
C16 C17 C22 C24 -133.7(3)
C20 C21 C25 C26 -72.8(3)
C16 C21 C25 C26 103.3(3)
C20 C21 C25 C27 50.4(3)
C16 C21 C25 C27 -133.5(3)
C40 Mg1 N3 Si2 -88.06(17)
C1 Mg1 N3 Si2 92.56(14)
Si1 Mg1 N3 Si2 -167.1(2)
C40 Mg1 N3 Si1 79.07(17)
C1 Mg1 N3 Si1 -100.31(14)
Si2 Mg1 N3 Si1 167.1(2)
Si2 N3 Si1 C30 -176.74(14)
Mg1 N3 Si1 C30 17.91(16)
Si2 N3 Si1 C32 65.88(19)
Mg1 N3 Si1 C32 -99.47(15)
Si2 N3 Si1 C31 -55.44(18)
Mg1 N3 Si1 C31 139.20(13)
Si2 N3 Si1 Mg1 165.4(2)
C40 Mg1 Si1 N3 -117.42(16)
C1 Mg1 Si1 N3 100.67(14)
Si2 Mg1 Si1 N3 -7.49(12)
N3 Mg1 Si1 C30 -162.50(15)
C40 Mg1 Si1 C30 80.08(14)
C1 Mg1 Si1 C30 -61.83(12)
Si2 Mg1 Si1 C30 -169.99(9)
N3 Mg1 Si1 C32 96.95(17)
C40 Mg1 Si1 C32 -20.47(16)
C1 Mg1 Si1 C32 -162.38(14)
Si2 Mg1 Si1 C32 89.46(12)
N3 Mg1 Si1 C31 -59.70(18)
C40 Mg1 Si1 C31 -177.12(17)
C1 Mg1 Si1 C31 40.97(17)
Si2 Mg1 Si1 C31 -67.19(15)
Si1 N3 Si2 C35 -43.9(2)
Mg1 N3 Si2 C35 121.80(15)
Si1 N3 Si2 C33 -164.08(15)
Mg1 N3 Si2 C33 1.60(16)
Si1 N3 Si2 C34 77.78(18)
Mg1 N3 Si2 C34 -116.54(14)
Si1 N3 Si2 Mg1 -165.7(2)
C40 Mg1 Si2 N3 111.06(16)
C1 Mg1 Si2 N3 -107.57(14)
Si1 Mg1 Si2 N3 7.23(11)
N3 Mg1 Si2 C35 -79.78(19)
C40 Mg1 Si2 C35 31.27(19)
C1 Mg1 Si2 C35 172.65(16)
Si1 Mg1 Si2 C35 -72.55(15)
N3 Mg1 Si2 C33 -178.42(16)
C40 Mg1 Si2 C33 -67.36(16)
C1 Mg1 Si2 C33 74.01(13)
Si1 Mg1 Si2 C33 -171.19(11)
N3 Mg1 Si2 C34 83.06(17)
C40 Mg1 Si2 C34 -165.89(17)
C1 Mg1 Si2 C34 -24.51(15)
Si1 Mg1 Si2 C34 90.28(13)
N3 Mg1 C40 C41 40.1(3)
C1 Mg1 C40 C41 -140.4(2)
Si2 Mg1 C40 C41 5.4(3)
Si1 Mg1 C40 C41 71.6(3)
Mg1 C40 C41 C42 -66.9(4)
C40 C41 C42 C43 176.5(3)
